data_4121931
loop_
_publ_author_name
'Zhang, Rui'
'Futagoishi, Tsukasa'
'Murata, Michihisa'
'Wakamiya, Atsushi'
'Murata, Yasujiro'

_publ_section_title
;
 Synthesis and Structure of an Open-Cage Thiafullerene C69S: Reactivity
 Differences of an Open-Cage C70 Tetraketone Relative to Its C60 Analogue.
;
_journal_issue 23
_journal_name_full 'Journal of the American Chemical Society'
_journal_page_first 8193
_journal_page_last 8196
_journal_paper_doi 10.1021/ja504054s
_journal_volume 136
_journal_year 2014
_chemical_formula_sum 'C99 H34 N2 O2'
_chemical_formula_weight 1283.28
_chemical_name_systematic
; 
 ? 
;
_space_group_IT_number 14
_symmetry_cell_setting monoclinic
_symmetry_space_group_name_Hall '-P 2yn'
_symmetry_space_group_name_H-M 'P 1 21/n 1'
_atom_sites_solution_hydrogens geom
_atom_sites_solution_primary direct
_atom_sites_solution_secondary difmap
_audit_creation_method SHELXL-97
_cell_angle_alpha 90.00
_cell_angle_beta 96.3456(4)
_cell_angle_gamma 90.00
_cell_formula_units_Z 4
_cell_length_a 10.97440(10)
_cell_length_b 15.67120(10)
_cell_length_c 32.7548(3)
_cell_measurement_temperature 103(2)
_cell_volume 5598.72(8)
_computing_structure_refinement 'SHELXL-97 (Sheldrick, 1997)'
_computing_structure_solution 'SHELXS-97 (Sheldrick, 1990)'
_diffrn_ambient_temperature 103(2)
_diffrn_measured_fraction_theta_full 0.957
_diffrn_measured_fraction_theta_max 0.957
_diffrn_radiation_monochromator graphite
_diffrn_radiation_source 'fine-focus sealed tube'
_diffrn_radiation_wavelength 0.85000
_diffrn_reflns_av_R_equivalents 0.0511
_diffrn_reflns_av_sigmaI/netI 0.0309
_diffrn_reflns_limit_h_max 13
_diffrn_reflns_limit_h_min -13
_diffrn_reflns_limit_k_max 18
_diffrn_reflns_limit_k_min -18
_diffrn_reflns_limit_l_max 39
_diffrn_reflns_limit_l_min -39
_diffrn_reflns_number 46584
_diffrn_reflns_theta_full 31.00
_diffrn_reflns_theta_max 31.00
_diffrn_reflns_theta_min 2.16
_exptl_absorpt_coefficient_mu 0.132
_exptl_absorpt_correction_T_max 0.9934
_exptl_absorpt_correction_T_min 0.9869
_exptl_absorpt_correction_type multi-scan
_exptl_crystal_colour black
_exptl_crystal_density_diffrn 1.522
_exptl_crystal_density_method 'not measured'
_exptl_crystal_description plate
_exptl_crystal_F_000 2632
_exptl_crystal_size_max 0.10
_exptl_crystal_size_mid 0.10
_exptl_crystal_size_min 0.05
_refine_diff_density_max 0.970
_refine_diff_density_min -0.354
_refine_diff_density_rms 0.057
_refine_ls_extinction_method none
_refine_ls_goodness_of_fit_ref 1.038
_refine_ls_hydrogen_treatment constr
_refine_ls_matrix_type full
_refine_ls_number_parameters 939
_refine_ls_number_reflns 9976
_refine_ls_number_restraints 49
_refine_ls_restrained_S_all 1.039
_refine_ls_R_factor_all 0.0905
_refine_ls_R_factor_gt 0.0770
_refine_ls_shift/su_max 0.000
_refine_ls_shift/su_mean 0.000
_refine_ls_structure_factor_coef Fsqd
_refine_ls_weighting_details 'calc w=1/[\s^2^(Fo^2^)+(0.1188P)^2^+5.3447P] where P=(Fo^2^+2Fc^2^)/3'
_refine_ls_weighting_scheme calc
_refine_ls_wR_factor_gt 0.2042
_refine_ls_wR_factor_ref 0.2221
_reflns_number_gt 8178
_reflns_number_total 9976
_reflns_threshold_expression >2sigma(I)
_cod_data_source_file ja504054s_si_005.cif
_cod_data_source_block tf15
_cod_depositor_comments
;Adding full bibliography for 4121930--4121933.cif.

The following automatic conversions were performed:

'_symmetry_cell_setting' tag value 'monocrinic' was replaced with
'monoclinic' value as specified in the replacement file
'/home/robertas/cod-tools/perl-scripts/inputs/replacement_values.lst'.

Automatic conversion script
Id: cif_fix_values 3143 2015-03-26 13:38:13Z robertas 
;
_cod_original_sg_symbol_H-M P21/n
_cod_database_code 4121931

loop_
_symmetry_equiv_pos_as_xyz
'x, y, z'
'-x+1/2, y+1/2, -z+1/2'
'-x, -y, -z'
'x-1/2, -y-1/2, z-1/2'

loop_
_atom_site_label
_atom_site_type_symbol
_atom_site_fract_x
_atom_site_fract_y
_atom_site_fract_z
_atom_site_U_iso_or_equiv
_atom_site_adp_type
_atom_site_occupancy
_atom_site_symmetry_multiplicity
_atom_site_calc_flag
_atom_site_refinement_flags
_atom_site_disorder_assembly
_atom_site_disorder_group
C1 C 0.5276(3) 0.1943(2) 0.19918(11) 0.0547(8) Uani 1 1 d . . .
C2 C 0.6124(3) 0.1652(2) 0.16783(11) 0.0548(8) Uani 1 1 d . . .
C3 C 0.5979(3) 0.1528(2) 0.12565(11) 0.0541(8) Uani 1 1 d . . .
C4 C 0.4829(3) 0.1399(2) 0.09749(10) 0.0516(7) Uani 1 1 d . . .
C5 C 0.3606(3) 0.1428(2) 0.10559(10) 0.0509(7) Uani 1 1 d . . .
C6 C 0.3084(3) 0.2089(2) 0.13103(10) 0.0518(7) Uani 1 1 d . . .
C7 C 0.2109(3) 0.1802(2) 0.15935(10) 0.0483(7) Uani 1 1 d . . .
C8 C 0.2383(3) 0.2230(2) 0.20035(10) 0.0527(8) Uani 1 1 d . . .
H8 H 0.2244 0.2827 0.2016 0.063 Uiso 1 1 calc R . .
C9 C 0.2804(3) 0.1836(2) 0.23489(10) 0.0515(7) Uani 1 1 d . . .
H9 H 0.2980 0.2172 0.2590 0.062 Uiso 1 1 calc R . .
C10 C 0.3021(3) 0.0890(2) 0.23814(10) 0.0497(7) Uani 1 1 d . . .
C11 C 0.4382(3) 0.0661(2) 0.24083(10) 0.0515(7) Uani 1 1 d . . .
C12 C 0.5287(3) 0.1183(2) 0.22820(10) 0.0536(8) Uani 1 1 d . . .
C13 C 0.6493(3) 0.0842(2) 0.22714(11) 0.0550(8) Uani 1 1 d . . .
C14 C 0.7041(3) 0.1167(2) 0.19268(11) 0.0572(8) Uani 1 1 d . . .
C15 C 0.8008(3) 0.0726(2) 0.17707(11) 0.0576(8) Uani 1 1 d . . .
C16 C 0.7966(3) 0.0672(2) 0.13298(11) 0.0573(8) Uani 1 1 d . . .
C17 C 0.6934(3) 0.1020(2) 0.10880(11) 0.0562(8) Uani 1 1 d . . .
C18 C 0.6432(3) 0.0604(2) 0.07275(10) 0.0552(8) Uani 1 1 d . . .
C19 C 0.5153(3) 0.0804(2) 0.06688(10) 0.0531(8) Uani 1 1 d . . .
C20 C 0.4336(3) 0.0218(2) 0.04899(10) 0.0525(7) Uani 1 1 d . . .
C21 C 0.3157(3) 0.0145(2) 0.06334(9) 0.0503(7) Uani 1 1 d . . .
C22 C 0.2808(3) 0.0710(2) 0.09288(10) 0.0494(7) Uani 1 1 d . . .
C23 C 0.2123(3) 0.03673(19) 0.12488(9) 0.0470(7) Uani 1 1 d . . .
C24 C 0.2180(3) 0.0835(2) 0.16310(9) 0.0475(7) Uani 1 1 d . . .
C25 C 0.2533(3) 0.0420(2) 0.19905(10) 0.0474(7) Uani 1 1 d . . .
C26 C 0.2756(3) -0.0487(2) 0.20014(9) 0.0477(7) Uani 1 1 d . . .
C27 C 0.3770(3) -0.0846(2) 0.22730(10) 0.0495(7) Uani 1 1 d . . .
C28 C 0.4660(3) -0.0243(2) 0.24592(9) 0.0513(7) Uani 1 1 d . . .
C29 C 0.5910(3) -0.0508(2) 0.25530(10) 0.0532(8) Uani 1 1 d . . .
C30 C 0.6877(3) 0.0070(2) 0.24591(10) 0.0548(8) Uani 1 1 d . . .
C31 C 0.8000(3) -0.0261(2) 0.23596(10) 0.0567(8) Uani 1 1 d . . .
C32 C 0.8568(3) 0.0071(2) 0.20201(11) 0.0581(8) Uani 1 1 d . . .
C33 C 0.9184(3) -0.0612(2) 0.18368(11) 0.0589(8) Uani 1 1 d . . .
C34 C 0.9196(3) -0.0659(2) 0.14196(11) 0.0593(8) Uani 1 1 d . . .
C35 C 0.8553(3) -0.0030(2) 0.11576(12) 0.0592(9) Uani 1 1 d . . .
C36 C 0.8020(3) -0.0449(2) 0.07947(11) 0.0601(9) Uani 1 1 d . . .
C37 C 0.6896(3) -0.0178(2) 0.05910(11) 0.0564(8) Uani 1 1 d . . .
C38 C 0.6016(3) -0.0820(2) 0.04224(10) 0.0568(8) Uani 1 1 d . . .
C39 C 0.4752(3) -0.0615(2) 0.03830(9) 0.0537(8) Uani 1 1 d . . .
C40 C 0.3828(3) -0.1230(2) 0.04748(10) 0.0523(7) Uani 1 1 d . . .
C41 C 0.2868(3) -0.0749(2) 0.06313(9) 0.0474(7) Uani 1 1 d . . .
C42 C 0.2300(3) -0.10753(19) 0.09509(9) 0.0457(7) Uani 1 1 d . . .
C43 C 0.1993(3) -0.0515(2) 0.12688(9) 0.0468(7) Uani 1 1 d . . .
C44 C 0.2289(3) -0.0950(2) 0.16537(10) 0.0473(7) Uani 1 1 d . . .
C45 C 0.2711(3) -0.1788(2) 0.15733(10) 0.0502(7) Uani 1 1 d . . .
C46 C 0.3579(3) -0.2202(2) 0.18546(11) 0.0533(8) Uani 1 1 d . . .
C47 C 0.4120(3) -0.1717(2) 0.22125(10) 0.0518(7) Uani 1 1 d . . .
C48 C 0.5307(3) -0.1989(2) 0.23892(10) 0.0550(8) Uani 1 1 d . . .
C49 C 0.6180(3) -0.1382(2) 0.25530(10) 0.0557(8) Uani 1 1 d . . .
C50 C 0.7379(3) -0.1695(2) 0.24907(11) 0.0595(9) Uani 1 1 d . . .
C51 C 0.8266(3) -0.1149(3) 0.23927(11) 0.0620(9) Uani 1 1 d . . .
C52 C 0.9042(3) -0.1371(3) 0.20765(12) 0.0611(9) Uani 1 1 d . . .
C53 C 0.8899(3) -0.2155(3) 0.18815(12) 0.0614(9) Uani 1 1 d . . .
C54 C 0.8910(3) -0.2206(2) 0.14407(12) 0.0618(9) Uani 1 1 d . . .
C55 C 0.9074(3) -0.1483(2) 0.12173(12) 0.0618(9) Uani 1 1 d . . .
C56 C 0.8339(3) -0.1349(2) 0.08312(11) 0.0588(8) Uani 1 1 d . . .
C57 C 0.7501(3) -0.1960(2) 0.06783(11) 0.0569(8) Uani 1 1 d . . .
C58 C 0.6313(3) -0.1691(2) 0.04742(10) 0.0564(8) Uani 1 1 d . . .
C59 C 0.5415(3) -0.2302(2) 0.05805(11) 0.0597(8) Uani 1 1 d . . .
C60 C 0.4188(3) -0.2050(2) 0.06253(10) 0.0545(8) Uani 1 1 d . . .
C61 C 0.3603(3) -0.2389(2) 0.09714(11) 0.0550(8) Uani 1 1 d . . .
C62 C 0.2714(3) -0.1888(2) 0.11333(11) 0.0530(8) Uani 1 1 d . . .
C63 C 0.4282(3) -0.2949(2) 0.12498(12) 0.0589(8) Uani 1 1 d . . .
C64 C 0.4251(3) -0.2861(2) 0.16900(11) 0.0555(8) Uani 1 1 d . . .
C65 C 0.5431(3) -0.3123(2) 0.18845(11) 0.0581(8) Uani 1 1 d . . .
C66 C 0.5929(3) -0.2700(2) 0.22274(11) 0.0588(8) Uani 1 1 d . . .
C67 C 0.7230(3) -0.2517(2) 0.22924(12) 0.0627(9) Uani 1 1 d . . .
C68 C 0.7966(3) -0.2745(2) 0.19966(12) 0.0639(9) Uani 1 1 d . . .
C69 C 0.7436(3) -0.3174(2) 0.16279(12) 0.0603(9) Uani 1 1 d . . .
C70 C 0.8016(3) -0.2846(2) 0.12895(11) 0.0555(8) Uani 1 1 d . . .
C71 C 0.7339(3) -0.2731(2) 0.09070(11) 0.0562(8) Uani 1 1 d . . .
C72 C 0.6042(3) -0.2937(2) 0.08502(11) 0.0569(8) Uani 1 1 d . . .
C73 C 0.5488(3) -0.3252(2) 0.11812(12) 0.0589(8) Uani 1 1 d . . .
C74 C 0.6188(3) -0.3377(2) 0.15705(12) 0.0589(8) Uani 1 1 d . . .
C75 C 0.2454(3) 0.0548(2) 0.27556(10) 0.0501(7) Uani 1 1 d . . .
C76 C 0.1270(3) 0.0236(2) 0.27180(10) 0.0556(8) Uani 1 1 d . . .
H76 H 0.0782 0.0234 0.2460 0.067 Uiso 1 1 calc R . .
C77 C 0.0810(3) -0.0075(2) 0.30666(11) 0.0605(9) Uani 1 1 d . . .
H77 H 0.0001 -0.0299 0.3050 0.073 Uiso 1 1 calc R . .
C78 C 0.1532(3) -0.0057(2) 0.34353(11) 0.0569(8) Uani 1 1 d . . .
H78 H 0.1230 -0.0271 0.3676 0.068 Uiso 1 1 calc R . .
C79 C 0.2708(3) 0.0274(2) 0.34539(10) 0.0516(7) Uani 1 1 d . . .
C80 C 0.3587(3) 0.0275(2) 0.38490(10) 0.0558(8) Uani 1 1 d . . .
C81 C 0.2899(4) 0.0211(3) 0.42321(12) 0.0766(11) Uani 1 1 d . . .
H81 H 0.2454 -0.0332 0.4228 0.115 Uiso 1 1 calc R . .
H81A H 0.2316 0.0684 0.4233 0.115 Uiso 1 1 calc R . .
H81B H 0.3487 0.0239 0.4480 0.115 Uiso 1 1 calc R . .
C82 C 0.4327(3) 0.1088(2) 0.38827(11) 0.0615(9) Uani 1 1 d . . .
H82 H 0.4905 0.1073 0.4133 0.092 Uiso 1 1 calc R . .
H82A H 0.3774 0.1577 0.3894 0.092 Uiso 1 1 calc R . .
H82B H 0.4781 0.1144 0.3643 0.092 Uiso 1 1 calc R . .
C83 C 0.4402(4) -0.0502(3) 0.38295(14) 0.0762(11) Uani 1 1 d . . .
H83 H 0.4886 -0.0446 0.3597 0.114 Uiso 1 1 calc R . .
H83A H 0.3893 -0.1016 0.3794 0.114 Uiso 1 1 calc R . .
H83B H 0.4955 -0.0547 0.4085 0.114 Uiso 1 1 calc R . .
C84 C 0.0868(3) 0.20897(19) 0.13757(10) 0.0470(7) Uani 1 1 d . . .
C85 C -0.0059(3) 0.2378(2) 0.15932(10) 0.0511(7) Uani 1 1 d . . .
H85 H 0.0030 0.2365 0.1885 0.061 Uiso 1 1 calc R . .
C86 C -0.1121(3) 0.2685(2) 0.13756(10) 0.0530(8) Uani 1 1 d . . .
H86 H -0.1769 0.2899 0.1516 0.064 Uiso 1 1 calc R . .
C87 C -0.1228(3) 0.2678(2) 0.09500(10) 0.0524(7) Uani 1 1 d . . .
H87 H -0.1948 0.2892 0.0796 0.063 Uiso 1 1 calc R . .
C88 C -0.0277(3) 0.23549(19) 0.07507(10) 0.0487(7) Uani 1 1 d . . .
C89 C -0.0292(3) 0.2301(2) 0.02851(10) 0.0568(8) Uani 1 1 d . . .
C90 C 0.0810(4) 0.2801(3) 0.01606(12) 0.0730(11) Uani 1 1 d . . .
H90 H 0.1568 0.2569 0.0305 0.109 Uiso 1 1 calc R . .
H90A H 0.0731 0.3403 0.0233 0.109 Uiso 1 1 calc R . .
H90B H 0.0837 0.2749 -0.0136 0.109 Uiso 1 1 calc R . .
C91 C -0.0175(4) 0.1364(3) 0.01633(12) 0.0699(10) Uani 1 1 d . . .
H91 H -0.0867 0.1040 0.0249 0.105 Uiso 1 1 calc R . .
H91A H 0.0594 0.1131 0.0298 0.105 Uiso 1 1 calc R . .
H91B H -0.0178 0.1322 -0.0135 0.105 Uiso 1 1 calc R . .
C92 C -0.1481(4) 0.2659(3) 0.00604(13) 0.0772(11) Uani 1 1 d . . .
H92 H -0.1462 0.2602 -0.0237 0.116 Uiso 1 1 calc R . .
H92A H -0.1559 0.3263 0.0130 0.116 Uiso 1 1 calc R . .
H92B H -0.2182 0.2342 0.0144 0.116 Uiso 1 1 calc R . .
C93A C 0.7396(11) 0.5251(8) 0.0268(4) 0.164(5) Uani 0.728(7) 1 d PU A 1
H93 H 0.6955 0.5038 0.0011 0.245 Uiso 0.728(7) 1 calc PR A 1
H93A H 0.8278 0.5163 0.0263 0.245 Uiso 0.728(7) 1 calc PR A 1
H93B H 0.7230 0.5862 0.0295 0.245 Uiso 0.728(7) 1 calc PR A 1
C94A C 0.7050(6) 0.4865(3) 0.05593(16) 0.103(3) Uani 0.728(7) 1 d PGU A 1
C95A C 0.7364(4) 0.4930(2) 0.09811(18) 0.0730(18) Uani 0.728(7) 1 d PGU A 1
H95 H 0.7990 0.5315 0.1087 0.088 Uiso 0.728(7) 1 calc PR A 1
C96A C 0.6762(5) 0.4433(3) 0.12475(15) 0.124(6) Uani 0.728(7) 1 d PGU A 1
H96 H 0.6976 0.4478 0.1536 0.148 Uiso 0.728(7) 1 calc PR A 1
C97A C 0.5846(4) 0.3871(3) 0.1092(2) 0.098(3) Uani 0.728(7) 1 d PGU A 1
H97 H 0.5435 0.3531 0.1274 0.117 Uiso 0.728(7) 1 calc PR A 1
C98A C 0.5533(4) 0.3806(3) 0.0670(3) 0.135(5) Uani 0.728(7) 1 d PGU A 1
H98 H 0.4907 0.3421 0.0564 0.161 Uiso 0.728(7) 1 calc PR A 1
C99A C 0.6135(6) 0.4303(4) 0.04040(17) 0.153(5) Uani 0.728(7) 1 d PGU A 1
H99 H 0.5920 0.4258 0.0116 0.184 Uiso 0.728(7) 1 calc PR A 1
O1 O 0.4903(2) 0.26588(15) 0.20251(8) 0.0593(6) Uani 1 1 d . . .
O2 O 0.3363(2) 0.28359(14) 0.12841(7) 0.0578(6) Uani 1 1 d . . .
N1 N 0.3168(2) 0.05741(17) 0.31148(8) 0.0495(6) Uani 1 1 d . . .
N2 N 0.0761(2) 0.20666(16) 0.09644(8) 0.0497(6) Uani 1 1 d . . .
C96B C 0.5013(13) 0.3539(9) 0.0372(5) 0.087(5) Uiso 0.272(7) 1 d PGU A 2
H100 H 0.4400 0.3136 0.0276 0.104 Uiso 0.272(7) 1 calc PR A 2
C95B C 0.5358(17) 0.3632(12) 0.0791(4) 0.119(9) Uiso 0.272(7) 1 d PGU A 2
H101 H 0.4980 0.3292 0.0981 0.143 Uiso 0.272(7) 1 calc PR A 2
C94B C 0.6254(17) 0.4221(12) 0.0931(4) 0.117(8) Uiso 0.272(7) 1 d PGU A 2
C99B C 0.6807(14) 0.4718(10) 0.0652(5) 0.072(5) Uiso 0.272(7) 1 d PGU A 2
H103 H 0.7420 0.5121 0.0747 0.087 Uiso 0.272(7) 1 calc PR A 2
C98B C 0.6463(18) 0.4625(12) 0.0233(5) 0.190(16) Uiso 0.272(7) 1 d PGU A 2
H104 H 0.6840 0.4965 0.0042 0.228 Uiso 0.272(7) 1 calc PR A 2
C97B C 0.5566(17) 0.4036(12) 0.0093(4) 0.149(10) Uiso 0.272(7) 1 d PGU A 2
H105 H 0.5331 0.3973 -0.0194 0.178 Uiso 0.272(7) 1 calc PR A 2
C93B C 0.6765(17) 0.4403(12) 0.1280(5) 0.066(7) Uiso 0.272(7) 1 d PU A 2
H106 H 0.7363 0.4860 0.1257 0.099 Uiso 0.272(7) 1 calc PR A 2
H107 H 0.7185 0.3897 0.1402 0.099 Uiso 0.272(7) 1 calc PR A 2
H108 H 0.6147 0.4594 0.1454 0.099 Uiso 0.272(7) 1 calc PR A 2

loop_
_atom_site_aniso_label
_atom_site_aniso_U_11
_atom_site_aniso_U_22
_atom_site_aniso_U_33
_atom_site_aniso_U_23
_atom_site_aniso_U_13
_atom_site_aniso_U_12
C1 0.0403(17) 0.057(2) 0.067(2) -0.0074(15) 0.0049(14) -0.0057(14)
C2 0.0472(18) 0.0497(17) 0.068(2) 0.0000(15) 0.0062(15) -0.0101(14)
C3 0.0526(18) 0.0453(17) 0.066(2) 0.0017(14) 0.0144(15) -0.0070(14)
C4 0.0564(19) 0.0447(16) 0.0555(18) 0.0002(13) 0.0140(15) -0.0057(14)
C5 0.0541(18) 0.0465(17) 0.0533(17) 0.0032(13) 0.0105(14) -0.0031(14)
C6 0.0510(18) 0.0495(18) 0.0550(18) -0.0016(14) 0.0063(14) -0.0030(14)
C7 0.0472(17) 0.0458(16) 0.0525(17) -0.0047(13) 0.0077(13) -0.0005(13)
C8 0.0489(18) 0.0529(18) 0.0567(19) -0.0100(14) 0.0079(14) 0.0009(14)
C9 0.0432(16) 0.0557(18) 0.0563(18) -0.0128(15) 0.0076(14) -0.0009(14)
C10 0.0429(16) 0.0543(18) 0.0516(17) -0.0056(14) 0.0047(13) 0.0002(14)
C11 0.0461(17) 0.0601(19) 0.0480(16) -0.0073(14) 0.0039(13) 0.0007(14)
C12 0.0442(17) 0.0585(19) 0.0580(18) -0.0119(15) 0.0048(14) -0.0025(14)
C13 0.0467(18) 0.0574(19) 0.0603(19) -0.0098(15) 0.0029(14) -0.0031(15)
C14 0.0476(18) 0.0570(19) 0.068(2) -0.0063(16) 0.0100(15) -0.0113(15)
C15 0.0429(17) 0.059(2) 0.071(2) -0.0023(16) 0.0049(15) -0.0121(15)
C16 0.0447(18) 0.0575(19) 0.072(2) -0.0019(16) 0.0171(16) -0.0133(15)
C17 0.0505(18) 0.0525(18) 0.068(2) 0.0080(16) 0.0172(16) -0.0078(15)
C18 0.059(2) 0.0505(18) 0.0592(19) 0.0077(15) 0.0188(15) -0.0033(15)
C19 0.0551(19) 0.0517(17) 0.0546(18) 0.0052(14) 0.0152(14) -0.0012(15)
C20 0.063(2) 0.0478(17) 0.0476(16) 0.0022(13) 0.0091(14) -0.0032(15)
C21 0.0507(18) 0.0547(18) 0.0453(16) 0.0015(13) 0.0039(13) 0.0002(14)
C22 0.0501(17) 0.0450(16) 0.0526(17) 0.0001(13) 0.0035(14) -0.0026(13)
C23 0.0424(16) 0.0481(16) 0.0504(16) -0.0032(13) 0.0049(13) -0.0003(13)
C24 0.0426(16) 0.0486(17) 0.0519(17) -0.0049(13) 0.0076(13) -0.0029(13)
C25 0.0386(15) 0.0505(17) 0.0539(17) -0.0050(13) 0.0087(13) -0.0013(13)
C26 0.0407(16) 0.0517(17) 0.0519(17) 0.0020(13) 0.0101(13) -0.0010(13)
C27 0.0439(16) 0.0565(18) 0.0497(16) 0.0018(14) 0.0123(13) -0.0024(14)
C28 0.0444(17) 0.0630(19) 0.0472(16) -0.0003(14) 0.0090(13) 0.0002(14)
C29 0.0464(17) 0.065(2) 0.0481(17) 0.0030(15) 0.0041(13) 0.0044(15)
C30 0.0411(17) 0.068(2) 0.0543(18) -0.0048(15) 0.0012(14) -0.0008(15)
C31 0.0403(17) 0.073(2) 0.0543(18) -0.0030(16) -0.0063(14) -0.0002(15)
C32 0.0382(17) 0.074(2) 0.062(2) -0.0070(17) 0.0027(14) -0.0087(15)
C33 0.0353(16) 0.070(2) 0.071(2) 0.0037(17) 0.0067(15) 0.0021(15)
C34 0.0389(17) 0.071(2) 0.069(2) -0.0011(17) 0.0098(15) -0.0040(15)
C35 0.0396(17) 0.065(2) 0.076(2) 0.0030(17) 0.0158(16) -0.0047(15)
C36 0.055(2) 0.064(2) 0.066(2) 0.0008(17) 0.0225(16) -0.0024(16)
C37 0.0513(19) 0.063(2) 0.0584(19) 0.0084(15) 0.0212(15) -0.0017(15)
C38 0.069(2) 0.0559(19) 0.0478(17) 0.0002(14) 0.0144(15) 0.0002(16)
C39 0.061(2) 0.0562(19) 0.0431(16) 0.0006(14) 0.0031(14) 0.0054(15)
C40 0.0532(18) 0.0560(18) 0.0470(16) -0.0020(14) 0.0025(14) 0.0048(15)
C41 0.0430(16) 0.0520(17) 0.0458(16) -0.0067(13) -0.0012(12) 0.0009(13)
C42 0.0375(15) 0.0456(16) 0.0523(16) -0.0043(13) -0.0019(12) -0.0030(12)
C43 0.0381(15) 0.0519(17) 0.0508(16) -0.0016(13) 0.0062(12) -0.0041(13)
C44 0.0346(15) 0.0526(17) 0.0560(17) -0.0042(14) 0.0110(13) -0.0059(13)
C45 0.0382(16) 0.0481(17) 0.0646(19) -0.0019(14) 0.0076(14) -0.0042(13)
C46 0.0447(17) 0.0491(17) 0.067(2) 0.0053(15) 0.0121(15) -0.0049(14)
C47 0.0456(17) 0.0564(18) 0.0551(18) 0.0092(14) 0.0130(14) 0.0018(14)
C48 0.0549(19) 0.0587(19) 0.0521(18) 0.0126(15) 0.0089(15) 0.0019(15)
C49 0.0501(18) 0.070(2) 0.0463(17) 0.0094(15) 0.0003(14) 0.0031(16)
C50 0.0499(19) 0.072(2) 0.0550(18) 0.0072(16) -0.0014(14) 0.0143(17)
C51 0.0481(19) 0.079(2) 0.0576(19) 0.0062(17) -0.0012(15) 0.0091(17)
C52 0.0374(17) 0.075(2) 0.070(2) 0.0038(18) 0.0027(15) 0.0071(15)
C53 0.0434(18) 0.073(2) 0.067(2) 0.0078(18) 0.0043(15) 0.0099(16)
C54 0.0463(18) 0.067(2) 0.073(2) 0.0021(18) 0.0141(16) 0.0105(16)
C55 0.0435(18) 0.068(2) 0.077(2) 0.0009(18) 0.0201(16) 0.0067(16)
C56 0.0430(18) 0.066(2) 0.069(2) -0.0070(17) 0.0155(15) 0.0011(15)
C57 0.0542(19) 0.0583(19) 0.062(2) -0.0019(15) 0.0225(16) 0.0073(15)
C58 0.062(2) 0.0571(19) 0.0516(18) -0.0031(15) 0.0112(15) 0.0057(16)
C59 0.0536(19) 0.062(2) 0.064(2) -0.0093(16) 0.0088(16) 0.0058(16)
C60 0.0540(19) 0.0535(18) 0.0556(18) -0.0091(14) 0.0044(15) -0.0030(15)
C61 0.0504(18) 0.0462(17) 0.068(2) -0.0047(15) 0.0048(15) -0.0053(14)
C62 0.0412(16) 0.0486(17) 0.070(2) -0.0066(15) 0.0079(14) -0.0070(13)
C63 0.058(2) 0.0458(17) 0.073(2) 0.0005(15) 0.0097(17) -0.0043(15)
C64 0.0487(18) 0.0445(16) 0.074(2) 0.0030(15) 0.0105(16) 0.0000(14)
C65 0.058(2) 0.0485(18) 0.069(2) 0.0150(16) 0.0127(16) 0.0059(15)
C66 0.058(2) 0.0538(19) 0.065(2) 0.0178(16) 0.0080(16) 0.0070(16)
C67 0.052(2) 0.065(2) 0.071(2) 0.0174(18) 0.0069(16) 0.0128(16)
C68 0.060(2) 0.063(2) 0.067(2) 0.0139(17) 0.0032(17) 0.0127(17)
C69 0.059(2) 0.0474(18) 0.075(2) 0.0096(16) 0.0128(17) 0.0118(15)
C70 0.0476(18) 0.0510(18) 0.068(2) 0.0027(15) 0.0091(15) 0.0119(14)
C71 0.0520(19) 0.0516(18) 0.067(2) -0.0035(15) 0.0148(16) 0.0087(15)
C72 0.0532(19) 0.0506(18) 0.068(2) -0.0031(15) 0.0113(16) 0.0041(15)
C73 0.058(2) 0.0481(18) 0.072(2) 0.0006(16) 0.0128(17) 0.0022(15)
C74 0.058(2) 0.0451(17) 0.075(2) 0.0083(16) 0.0160(17) 0.0092(15)
C75 0.0469(17) 0.0530(17) 0.0505(17) -0.0060(14) 0.0055(13) 0.0019(14)
C76 0.0448(17) 0.070(2) 0.0520(18) -0.0065(15) 0.0042(14) -0.0036(15)
C77 0.0502(19) 0.071(2) 0.061(2) -0.0066(17) 0.0073(16) -0.0090(16)
C78 0.061(2) 0.0549(19) 0.0558(19) -0.0010(15) 0.0084(15) -0.0097(16)
C79 0.0537(19) 0.0444(16) 0.0564(18) -0.0016(13) 0.0045(14) 0.0002(14)
C80 0.059(2) 0.0493(18) 0.0569(19) 0.0041(14) -0.0021(15) -0.0023(15)
C81 0.073(3) 0.095(3) 0.060(2) 0.010(2) 0.0007(19) -0.010(2)
C82 0.062(2) 0.0548(19) 0.064(2) 0.0000(16) -0.0088(16) -0.0047(16)
C83 0.071(2) 0.061(2) 0.092(3) 0.003(2) -0.015(2) 0.0059(19)
C84 0.0448(16) 0.0429(15) 0.0531(17) -0.0024(13) 0.0049(13) -0.0029(12)
C85 0.0513(18) 0.0503(17) 0.0529(17) -0.0043(14) 0.0117(14) -0.0023(14)
C86 0.0474(18) 0.0520(18) 0.0605(19) -0.0005(14) 0.0101(14) -0.0018(14)
C87 0.0466(17) 0.0471(17) 0.0631(19) 0.0004(14) 0.0050(14) -0.0060(13)
C88 0.0477(17) 0.0449(16) 0.0530(17) 0.0008(13) 0.0033(14) -0.0035(13)
C89 0.0543(19) 0.062(2) 0.0542(18) -0.0012(15) 0.0052(15) -0.0019(16)
C90 0.079(3) 0.083(3) 0.059(2) -0.0029(19) 0.0178(19) -0.018(2)
C91 0.082(3) 0.069(2) 0.057(2) -0.0080(17) 0.0006(18) -0.005(2)
C92 0.072(3) 0.096(3) 0.062(2) 0.003(2) -0.0002(19) 0.015(2)
C93A 0.156(10) 0.131(9) 0.206(13) -0.027(9) 0.029(9) 0.024(7)
C94A 0.110(6) 0.071(4) 0.143(8) 0.033(5) 0.070(6) 0.030(4)
C95A 0.065(3) 0.048(3) 0.110(5) -0.003(3) 0.026(3) 0.005(2)
C96A 0.052(4) 0.056(4) 0.268(15) -0.023(5) 0.038(5) 0.015(3)
C97A 0.039(3) 0.040(3) 0.218(9) -0.017(4) 0.032(4) 0.001(2)
C98A 0.057(4) 0.092(6) 0.246(13) -0.086(7) -0.021(6) 0.021(4)
C99A 0.137(9) 0.152(9) 0.158(9) -0.070(8) -0.044(8) 0.096(7)
O1 0.0502(13) 0.0546(14) 0.0729(15) -0.0125(11) 0.0050(11) -0.0051(11)
O2 0.0582(14) 0.0460(13) 0.0698(15) -0.0032(10) 0.0099(11) -0.0057(10)
N1 0.0478(14) 0.0490(14) 0.0513(14) -0.0024(11) 0.0037(11) 0.0000(11)
N2 0.0508(15) 0.0463(14) 0.0529(15) -0.0031(11) 0.0096(12) -0.0040(11)

loop_
_atom_type_symbol
_atom_type_description
_atom_type_scat_dispersion_real
_atom_type_scat_dispersion_imag
_atom_type_scat_source
C C -0.0020 0.0024 'International Tables Vol C Tables 4.2.6.8 and 6.1.1.4'
H H 0.0000 0.0000 'International Tables Vol C Tables 4.2.6.8 and 6.1.1.4'
N N -0.0031 0.0049 'International Tables Vol C Tables 4.2.6.8 and 6.1.1.4'
O O -0.0042 0.0090 'International Tables Vol C Tables 4.2.6.8 and 6.1.1.4'

loop_
_geom_angle_atom_site_label_1
_geom_angle_atom_site_label_2
_geom_angle_atom_site_label_3
_geom_angle
O1 C1 C12 130.7(3)
O1 C1 C2 125.3(3)
C12 C1 C2 102.8(3)
C3 C2 C14 119.1(3)
C3 C2 C1 134.3(3)
C14 C2 C1 102.5(3)
C2 C3 C17 116.2(3)
C2 C3 C4 129.1(3)
C17 C3 C4 106.5(3)
C5 C4 C19 117.9(3)
C5 C4 C3 130.0(3)
C19 C4 C3 105.1(3)
C4 C5 C22 118.7(3)
C4 C5 C6 124.6(3)
C22 C5 C6 116.3(3)
O2 C6 C5 121.1(3)
O2 C6 C7 121.0(3)
C5 C6 C7 117.8(3)
C8 C7 C24 111.7(3)
C8 C7 C84 111.4(3)
C24 C7 C84 111.4(2)
C8 C7 C6 108.7(3)
C24 C7 C6 107.6(2)
C84 C7 C6 105.8(3)
C9 C8 C7 124.9(3)
C8 C9 C10 123.8(3)
C9 C10 C25 112.3(3)
C9 C10 C11 112.4(3)
C25 C10 C11 100.7(2)
C9 C10 C75 109.1(3)
C25 C10 C75 111.6(3)
C11 C10 C75 110.7(3)
C12 C11 C28 117.5(3)
C12 C11 C10 124.9(3)
C28 C11 C10 115.2(3)
C11 C12 C13 118.8(3)
C11 C12 C1 133.8(3)
C13 C12 C1 102.7(3)
C30 C13 C14 121.5(3)
C30 C13 C12 123.1(3)
C14 C13 C12 110.9(3)
C15 C14 C13 120.7(3)
C15 C14 C2 124.1(3)
C13 C14 C2 107.8(3)
C32 C15 C14 116.4(3)
C32 C15 C16 120.1(3)
C14 C15 C16 116.7(3)
C17 C16 C35 116.4(3)
C17 C16 C15 118.2(3)
C35 C16 C15 118.5(3)
C18 C17 C16 120.4(3)
C18 C17 C3 109.6(3)
C16 C17 C3 123.8(3)
C17 C18 C37 122.9(3)
C17 C18 C19 107.4(3)
C37 C18 C19 121.9(3)
C20 C19 C18 119.8(3)
C20 C19 C4 122.1(3)
C18 C19 C4 111.2(3)
C19 C20 C21 119.1(3)
C19 C20 C39 120.1(3)
C21 C20 C39 109.3(3)
C22 C21 C20 120.3(3)
C22 C21 C41 123.0(3)
C20 C21 C41 106.5(3)
C21 C22 C5 119.0(3)
C21 C22 C23 117.9(3)
C5 C22 C23 114.8(3)
C43 C23 C24 117.2(3)
C43 C23 C22 117.6(3)
C24 C23 C22 117.4(3)
C25 C24 C23 119.1(3)
C25 C24 C7 123.5(3)
C23 C24 C7 116.0(3)
C24 C25 C26 121.5(3)
C24 C25 C10 122.4(3)
C26 C25 C10 114.4(3)
C44 C26 C25 116.4(3)
C44 C26 C27 118.9(3)
C25 C26 C27 120.7(3)
C47 C27 C28 120.1(3)
C47 C27 C26 118.6(3)
C28 C27 C26 116.1(3)
C29 C28 C27 119.1(3)
C29 C28 C11 119.4(3)
C27 C28 C11 117.7(3)
C49 C29 C28 118.7(3)
C49 C29 C30 116.7(3)
C28 C29 C30 118.5(3)
C13 C30 C31 116.4(3)
C13 C30 C29 116.1(3)
C31 C30 C29 119.8(3)
C30 C31 C51 121.3(3)
C30 C31 C32 120.9(3)
C51 C31 C32 108.2(3)
C15 C32 C31 121.1(3)
C15 C32 C33 119.8(3)
C31 C32 C33 108.6(3)
C34 C33 C32 121.0(3)
C34 C33 C52 120.8(4)
C32 C33 C52 107.7(3)
C33 C34 C35 120.0(3)
C33 C34 C55 119.5(3)
C35 C34 C55 108.8(3)
C16 C35 C36 121.7(3)
C16 C35 C34 120.5(3)
C36 C35 C34 108.0(3)
C37 C36 C35 121.0(3)
C37 C36 C56 121.6(3)
C35 C36 C56 107.8(3)
C36 C37 C18 116.1(3)
C36 C37 C38 118.9(3)
C18 C37 C38 117.9(3)
C58 C38 C39 116.3(3)
C58 C38 C37 119.1(3)
C39 C38 C37 118.6(3)
C38 C39 C20 121.2(3)
C38 C39 C40 121.9(3)
C20 C39 C40 107.7(3)
C60 C40 C41 122.7(3)
C60 C40 C39 120.0(3)
C41 C40 C39 106.3(3)
C42 C41 C40 119.2(3)
C42 C41 C21 118.6(3)
C40 C41 C21 110.1(3)
C41 C42 C43 119.2(3)
C41 C42 C62 119.4(3)
C43 C42 C62 109.0(3)
C23 C43 C42 122.8(3)
C23 C43 C44 119.8(3)
C42 C43 C44 107.4(3)
C26 C44 C45 122.0(3)
C26 C44 C43 119.7(3)
C45 C44 C43 108.7(3)
C46 C45 C44 120.9(3)
C46 C45 C62 121.6(3)
C44 C45 C62 108.6(3)
C45 C46 C64 115.6(3)
C45 C46 C47 117.9(3)
C64 C46 C47 120.2(3)
C48 C47 C27 118.2(3)
C48 C47 C46 116.0(3)
C27 C47 C46 120.8(3)
C49 C48 C47 120.0(3)
C49 C48 C66 109.4(3)
C47 C48 C66 122.0(3)
C29 C49 C48 121.6(3)
C29 C49 C50 122.0(3)
C48 C49 C50 107.9(3)
C51 C50 C49 120.5(3)
C51 C50 C67 120.2(3)
C49 C50 C67 108.0(3)
C50 C51 C31 119.1(3)
C50 C51 C52 120.5(4)
C31 C51 C52 108.1(3)
C53 C52 C33 119.6(3)
C53 C52 C51 119.7(3)
C33 C52 C51 107.3(3)
C52 C53 C54 119.8(3)
C52 C53 C68 119.3(3)
C54 C53 C68 107.8(3)
C55 C54 C53 120.2(4)
C55 C54 C70 120.8(3)
C53 C54 C70 107.4(3)
C54 C55 C56 119.8(4)
C54 C55 C34 120.2(3)
C56 C55 C34 106.6(3)
C57 C56 C55 120.2(3)
C57 C56 C36 119.9(3)
C55 C56 C36 108.7(3)
C56 C57 C71 120.5(3)
C56 C57 C58 119.3(3)
C71 C57 C58 108.9(3)
C38 C58 C59 121.1(3)
C38 C58 C57 121.2(3)
C59 C58 C57 107.3(3)
C60 C59 C58 121.3(3)
C60 C59 C72 121.0(3)
C58 C59 C72 108.1(3)
C40 C60 C59 116.4(3)
C40 C60 C61 118.0(3)
C59 C60 C61 118.7(3)
C62 C61 C63 116.3(3)
C62 C61 C60 118.2(3)
C63 C61 C60 118.6(3)
C61 C62 C45 121.0(3)
C61 C62 C42 122.2(3)
C45 C62 C42 106.2(3)
C61 C63 C73 121.9(3)
C61 C63 C64 120.7(3)
C73 C63 C64 107.9(3)
C46 C64 C65 121.6(3)
C46 C64 C63 121.3(3)
C65 C64 C63 107.1(3)
C66 C65 C64 118.9(3)
C66 C65 C74 120.6(3)
C64 C65 C74 108.9(3)
C65 C66 C48 121.1(3)
C65 C66 C67 121.0(3)
C48 C66 C67 107.0(3)
C68 C67 C50 120.2(3)
C68 C67 C66 119.4(4)
C50 C67 C66 107.7(3)
C67 C68 C69 119.7(3)
C67 C68 C53 120.0(4)
C69 C68 C53 107.9(3)
C74 C69 C70 119.3(3)
C74 C69 C68 121.0(3)
C70 C69 C68 107.9(3)
C71 C70 C69 120.1(3)
C71 C70 C54 119.3(3)
C69 C70 C54 109.0(3)
C70 C71 C57 119.3(3)
C70 C71 C72 120.3(3)
C57 C71 C72 107.2(3)
C73 C72 C71 119.1(3)
C73 C72 C59 120.0(3)
C71 C72 C59 108.5(3)
C72 C73 C74 120.5(3)
C72 C73 C63 119.4(3)
C74 C73 C63 108.5(3)
C69 C74 C73 120.7(3)
C69 C74 C65 118.2(3)
C73 C74 C65 107.6(3)
N1 C75 C76 122.8(3)
N1 C75 C10 116.2(3)
C76 C75 C10 121.0(3)
C75 C76 C77 118.4(3)
C78 C77 C76 119.4(3)
C77 C78 C79 119.4(3)
N1 C79 C78 121.6(3)
N1 C79 C80 115.9(3)
C78 C79 C80 122.4(3)
C82 C80 C83 111.5(3)
C82 C80 C79 110.3(3)
C83 C80 C79 106.5(3)
C82 C80 C81 107.7(3)
C83 C80 C81 109.1(3)
C79 C80 C81 111.7(3)
N2 C84 C85 122.7(3)
N2 C84 C7 115.7(3)
C85 C84 C7 121.6(3)
C84 C85 C86 118.4(3)
C85 C86 C87 119.2(3)
C86 C87 C88 119.4(3)
N2 C88 C87 121.0(3)
N2 C88 C89 114.6(3)
C87 C88 C89 124.4(3)
C88 C89 C91 108.8(3)
C88 C89 C92 112.0(3)
C91 C89 C92 108.5(3)
C88 C89 C90 108.4(3)
C91 C89 C90 109.2(3)
C92 C89 C90 109.9(3)
C93A C94A C95A 132.4(8)
C93A C94A C99A 107.5(8)
C95A C94A C99A 120.0
C96A C95A C94A 120.0
C97A C96A C95A 120.0
C98A C97A C96A 120.0
C97A C98A C99A 120.0
C98A C99A C94A 120.0
C75 N1 C79 118.3(3)
C84 N2 C88 119.2(3)
C95B C96B C97B 120.0
C96B C95B C94B 120.0
C93B C94B C99B 106.8(15)
C93B C94B C95B 133.1(15)
C99B C94B C95B 120.0
C94B C99B C98B 120.0
C97B C98B C99B 120.0
C98B C97B C96B 120.0

loop_
_geom_bond_atom_site_label_1
_geom_bond_atom_site_label_2
_geom_bond_distance
C1 O1 1.203(4)
C1 C12 1.522(5)
C1 C2 1.530(5)
C2 C3 1.387(5)
C2 C14 1.438(5)
C3 C17 1.472(5)
C3 C4 1.493(5)
C4 C5 1.398(5)
C4 C19 1.442(5)
C5 C22 1.458(4)
C5 C6 1.483(4)
C6 O2 1.216(4)
C6 C7 1.557(4)
C7 C8 1.501(4)
C7 C24 1.523(4)
C7 C84 1.534(4)
C8 C9 1.326(5)
C9 C10 1.504(5)
C10 C25 1.523(4)
C10 C11 1.529(4)
C10 C75 1.532(4)
C11 C12 1.384(5)
C11 C28 1.455(5)
C12 C13 1.431(5)
C13 C30 1.401(5)
C13 C14 1.430(5)
C14 C15 1.410(5)
C15 C32 1.409(5)
C15 C16 1.442(5)
C16 C17 1.417(5)
C16 C35 1.422(5)
C17 C18 1.406(5)
C18 C37 1.420(5)
C18 C19 1.430(5)
C19 C20 1.369(5)
C20 C21 1.429(5)
C20 C39 1.439(5)
C21 C22 1.395(4)
C21 C41 1.436(4)
C22 C23 1.459(4)
C23 C43 1.392(4)
C23 C24 1.446(4)
C24 C25 1.363(4)
C25 C26 1.441(4)
C26 C44 1.399(4)
C26 C27 1.459(4)
C27 C47 1.438(5)
C27 C28 1.445(5)
C28 C29 1.433(5)
C29 C49 1.402(5)
C29 C30 1.454(5)
C30 C31 1.409(5)
C31 C51 1.424(5)
C31 C32 1.431(5)
C32 C33 1.433(5)
C33 C34 1.370(5)
C33 C52 1.443(5)
C34 C35 1.440(5)
C34 C55 1.451(5)
C35 C36 1.426(5)
C36 C37 1.402(5)
C36 C56 1.454(5)
C37 C38 1.460(5)
C38 C58 1.409(5)
C38 C39 1.416(5)
C39 C40 1.455(5)
C40 C60 1.417(5)
C40 C41 1.436(4)
C41 C42 1.375(4)
C42 C43 1.431(4)
C42 C62 1.457(5)
C43 C44 1.439(4)
C44 C45 1.427(4)
C45 C46 1.409(5)
C45 C62 1.450(5)
C46 C64 1.410(5)
C46 C47 1.467(5)
C47 C48 1.431(5)
C48 C49 1.413(5)
C48 C66 1.437(5)
C49 C50 1.440(5)
C50 C51 1.361(5)
C50 C67 1.443(6)
C51 C52 1.454(5)
C52 C53 1.385(5)
C53 C54 1.448(5)
C53 C68 1.460(5)
C54 C55 1.372(5)
C54 C70 1.451(5)
C55 C56 1.438(5)
C56 C57 1.383(5)
C57 C71 1.443(5)
C57 C58 1.460(5)
C58 C59 1.444(5)
C59 C60 1.426(5)
C59 C72 1.453(5)
C60 C61 1.463(5)
C61 C62 1.402(5)
C61 C63 1.417(5)
C63 C73 1.447(5)
C63 C64 1.453(5)
C64 C65 1.439(5)
C65 C66 1.365(5)
C65 C74 1.447(5)
C66 C67 1.449(5)
C67 C68 1.375(5)
C68 C69 1.447(5)
C69 C74 1.398(5)
C69 C70 1.433(5)
C70 C71 1.396(5)
C71 C72 1.451(5)
C72 C73 1.391(5)
C73 C74 1.427(5)
C75 N1 1.340(4)
C75 C76 1.381(5)
C76 C77 1.386(5)
C77 C78 1.370(5)
C78 C79 1.386(5)
C79 N1 1.354(4)
C79 C80 1.526(5)
C80 C82 1.508(5)
C80 C83 1.517(5)
C80 C81 1.538(5)
C84 N2 1.340(4)
C84 C85 1.381(4)
C85 C86 1.383(5)
C86 C87 1.386(5)
C87 C88 1.387(5)
C88 N2 1.347(4)
C88 C89 1.526(5)
C89 C91 1.531(5)
C89 C92 1.532(5)
C89 C90 1.533(5)
C93A C94A 1.226(14)
C94A C95A 1.3900
C94A C99A 1.3900
C95A C96A 1.3900
C96A C97A 1.3900
C97A C98A 1.3900
C98A C99A 1.3900
C96B C95B 1.3900
C96B C97B 1.3900
C95B C94B 1.3900
C94B C93B 1.249(19)
C94B C99B 1.3900
C99B C98B 1.3900
C98B C97B 1.3900

loop_
_geom_torsion_atom_site_label_1
_geom_torsion_atom_site_label_2
_geom_torsion_atom_site_label_3
_geom_torsion_atom_site_label_4
_geom_torsion
O1 C1 C2 C3 -71.5(5)
C12 C1 C2 C3 120.1(4)
O1 C1 C2 C14 132.6(3)
C12 C1 C2 C14 -35.9(3)
C14 C2 C3 C17 -10.8(4)
C1 C2 C3 C17 -163.8(3)
C14 C2 C3 C4 133.0(4)
C1 C2 C3 C4 -20.0(6)
C2 C3 C4 C5 5.0(6)
C17 C3 C4 C5 151.4(3)
C2 C3 C4 C19 -144.3(3)
C17 C3 C4 C19 2.1(3)
C19 C4 C5 C22 18.2(5)
C3 C4 C5 C22 -127.9(4)
C19 C4 C5 C6 -170.0(3)
C3 C4 C5 C6 43.9(5)
C4 C5 C6 O2 41.2(5)
C22 C5 C6 O2 -146.8(3)
C4 C5 C6 C7 -142.3(3)
C22 C5 C6 C7 29.7(4)
O2 C6 C7 C8 -46.5(4)
C5 C6 C7 C8 137.0(3)
O2 C6 C7 C24 -167.6(3)
C5 C6 C7 C24 15.9(4)
O2 C6 C7 C84 73.2(4)
C5 C6 C7 C84 -103.3(3)
C24 C7 C8 C9 9.0(4)
C84 C7 C8 C9 134.2(3)
C6 C7 C8 C9 -109.6(4)
C7 C8 C9 C10 -2.6(5)
C8 C9 C10 C25 -8.2(4)
C8 C9 C10 C11 104.5(4)
C8 C9 C10 C75 -132.4(3)
C9 C10 C11 C12 -20.8(4)
C25 C10 C11 C12 99.0(3)
C75 C10 C11 C12 -143.0(3)
C9 C10 C11 C28 177.3(3)
C25 C10 C11 C28 -63.0(3)
C75 C10 C11 C28 55.1(4)
C28 C11 C12 C13 -9.8(5)
C10 C11 C12 C13 -171.3(3)
C28 C11 C12 C1 141.4(4)
C10 C11 C12 C1 -20.1(6)
O1 C1 C12 C11 69.7(6)
C2 C1 C12 C11 -122.7(4)
O1 C1 C12 C13 -135.9(4)
C2 C1 C12 C13 31.6(3)
C11 C12 C13 C30 -13.4(5)
C1 C12 C13 C30 -172.5(3)
C11 C12 C13 C14 142.9(3)
C1 C12 C13 C14 -16.3(4)
C30 C13 C14 C15 -1.4(5)
C12 C13 C14 C15 -158.1(3)
C30 C13 C14 C2 149.8(3)
C12 C13 C14 C2 -6.9(4)
C3 C2 C14 C15 16.2(5)
C1 C2 C14 C15 176.7(3)
C3 C2 C14 C13 -133.8(3)
C1 C2 C14 C13 26.7(3)
C13 C14 C15 C32 -13.3(5)
C2 C14 C15 C32 -159.7(3)
C13 C14 C15 C16 137.9(3)
C2 C14 C15 C16 -8.5(5)
C32 C15 C16 C17 146.6(3)
C14 C15 C16 C17 -3.5(5)
C32 C15 C16 C35 -3.1(5)
C14 C15 C16 C35 -153.2(3)
C35 C16 C17 C18 8.9(4)
C15 C16 C17 C18 -141.5(3)
C35 C16 C17 C3 158.5(3)
C15 C16 C17 C3 8.1(5)
C2 C3 C17 C18 151.7(3)
C4 C3 C17 C18 0.2(4)
C2 C3 C17 C16 -0.8(5)
C4 C3 C17 C16 -152.2(3)
C16 C17 C18 C37 1.4(5)
C3 C17 C18 C37 -152.1(3)
C16 C17 C18 C19 151.0(3)
C3 C17 C18 C19 -2.6(4)
C17 C18 C19 C20 -147.5(3)
C37 C18 C19 C20 2.4(5)
C17 C18 C19 C4 4.1(4)
C37 C18 C19 C4 154.0(3)
C5 C4 C19 C20 -6.7(5)
C3 C4 C19 C20 147.0(3)
C5 C4 C19 C18 -157.6(3)
C3 C4 C19 C18 -3.8(4)
C18 C19 C20 C21 143.2(3)
C4 C19 C20 C21 -5.2(5)
C18 C19 C20 C39 3.6(5)
C4 C19 C20 C39 -144.8(3)
C19 C20 C21 C22 5.1(5)
C39 C20 C21 C22 148.7(3)
C19 C20 C21 C41 -141.1(3)
C39 C20 C21 C41 2.4(4)
C20 C21 C22 C5 6.5(5)
C41 C21 C22 C5 147.1(3)
C20 C21 C22 C23 -140.3(3)
C41 C21 C22 C23 0.2(5)
C4 C5 C22 C21 -18.4(5)
C6 C5 C22 C21 169.1(3)
C4 C5 C22 C23 129.4(3)
C6 C5 C22 C23 -43.1(4)
C21 C22 C23 C43 7.8(4)
C5 C22 C23 C43 -140.5(3)
C21 C22 C23 C24 156.1(3)
C5 C22 C23 C24 7.9(4)
C43 C23 C24 C25 22.8(4)
C22 C23 C24 C25 -125.7(3)
C43 C23 C24 C7 -170.3(3)
C22 C23 C24 C7 41.3(4)
C8 C7 C24 C25 -4.3(4)
C84 C7 C24 C25 -129.5(3)
C6 C7 C24 C25 115.0(3)
C8 C7 C24 C23 -170.6(3)
C84 C7 C24 C23 64.2(3)
C6 C7 C24 C23 -51.3(3)
C23 C24 C25 C26 -5.1(4)
C7 C24 C25 C26 -171.0(3)
C23 C24 C25 C10 159.4(3)
C7 C24 C25 C10 -6.5(5)
C9 C10 C25 C24 12.5(4)
C11 C10 C25 C24 -107.2(3)
C75 C10 C25 C24 135.4(3)
C9 C10 C25 C26 178.0(3)
C11 C10 C25 C26 58.3(3)
C75 C10 C25 C26 -59.2(3)
C24 C25 C26 C44 -16.4(4)
C10 C25 C26 C44 178.0(3)
C24 C25 C26 C27 140.9(3)
C10 C25 C26 C27 -24.7(4)
C44 C26 C27 C47 -10.1(4)
C25 C26 C27 C47 -166.9(3)
C44 C26 C27 C28 144.5(3)
C25 C26 C27 C28 -12.3(4)
C47 C27 C28 C29 4.7(4)
C26 C27 C28 C29 -149.5(3)
C47 C27 C28 C11 162.7(3)
C26 C27 C28 C11 8.5(4)
C12 C11 C28 C29 26.6(4)
C10 C11 C28 C29 -170.1(3)
C12 C11 C28 C27 -131.4(3)
C10 C11 C28 C27 31.9(4)
C27 C28 C29 C49 -14.8(4)
C11 C28 C29 C49 -172.5(3)
C27 C28 C29 C30 137.0(3)
C11 C28 C29 C30 -20.7(4)
C14 C13 C30 C31 14.7(5)
C12 C13 C30 C31 168.6(3)
C14 C13 C30 C29 -134.8(3)
C12 C13 C30 C29 19.1(5)
C49 C29 C30 C13 150.7(3)
C28 C29 C30 C13 -1.6(5)
C49 C29 C30 C31 2.3(5)
C28 C29 C30 C31 -150.1(3)
C13 C30 C31 C51 -155.4(3)
C29 C30 C31 C51 -7.0(5)
C13 C30 C31 C32 -13.4(5)
C29 C30 C31 C32 135.0(3)
C14 C15 C32 C31 14.6(5)
C16 C15 C32 C31 -135.6(3)
C14 C15 C32 C33 155.4(3)
C16 C15 C32 C33 5.2(5)
C30 C31 C32 C15 -1.3(5)
C51 C31 C32 C15 145.1(3)
C30 C31 C32 C33 -145.9(3)
C51 C31 C32 C33 0.5(4)
C15 C32 C33 C34 -2.7(5)
C31 C32 C33 C34 142.4(3)
C15 C32 C33 C52 -147.6(3)
C31 C32 C33 C52 -2.5(4)
C32 C33 C34 C35 -1.8(5)
C52 C33 C34 C35 138.6(3)
C32 C33 C34 C55 -140.9(3)
C52 C33 C34 C55 -0.5(5)
C17 C16 C35 C36 -9.9(5)
C15 C16 C35 C36 140.4(3)
C17 C16 C35 C34 -151.7(3)
C15 C16 C35 C34 -1.4(5)
C33 C34 C35 C16 3.9(5)
C55 C34 C35 C16 146.8(3)
C33 C34 C35 C36 -142.5(3)
C55 C34 C35 C36 0.5(4)
C16 C35 C36 C37 0.6(5)
C34 C35 C36 C37 146.4(3)
C16 C35 C36 C56 -146.0(3)
C34 C35 C36 C56 -0.2(4)
C35 C36 C37 C18 9.6(5)
C56 C36 C37 C18 151.6(3)
C35 C36 C37 C38 -140.3(3)
C56 C36 C37 C38 1.7(5)
C17 C18 C37 C36 -10.7(5)
C19 C18 C37 C36 -156.0(3)
C17 C18 C37 C38 139.4(3)
C19 C18 C37 C38 -5.9(5)
C36 C37 C38 C58 0.9(5)
C18 C37 C38 C58 -148.4(3)
C36 C37 C38 C39 152.6(3)
C18 C37 C38 C39 3.3(5)
C58 C38 C39 C20 155.1(3)
C37 C38 C39 C20 2.5(5)
C58 C38 C39 C40 12.3(5)
C37 C38 C39 C40 -140.2(3)
C19 C20 C39 C38 -6.2(5)
C21 C20 C39 C38 -149.3(3)
C19 C20 C39 C40 141.2(3)
C21 C20 C39 C40 -1.9(4)
C38 C39 C40 C60 2.8(5)
C20 C39 C40 C60 -144.3(3)
C38 C39 C40 C41 147.7(3)
C20 C39 C40 C41 0.6(3)
C60 C40 C41 C42 2.6(5)
C39 C40 C41 C42 -141.1(3)
C60 C40 C41 C21 144.6(3)
C39 C40 C41 C21 0.9(3)
C22 C21 C41 C42 -4.9(5)
C20 C21 C41 C42 140.2(3)
C22 C21 C41 C40 -147.2(3)
C20 C21 C41 C40 -2.1(4)
C40 C41 C42 C43 140.2(3)
C21 C41 C42 C43 1.4(4)
C40 C41 C42 C62 2.2(4)
C21 C41 C42 C62 -136.7(3)
C24 C23 C43 C42 -160.0(3)
C22 C23 C43 C42 -11.6(4)
C24 C23 C43 C44 -18.9(4)
C22 C23 C43 C44 129.5(3)
C41 C42 C43 C23 7.1(5)
C62 C42 C43 C23 149.0(3)
C41 C42 C43 C44 -138.2(3)
C62 C42 C43 C44 3.8(3)
C25 C26 C44 C45 162.6(3)
C27 C26 C44 C45 4.8(4)
C25 C26 C44 C43 20.2(4)
C27 C26 C44 C43 -137.5(3)
C23 C43 C44 C26 -2.8(4)
C42 C43 C44 C26 143.7(3)
C23 C43 C44 C45 -149.6(3)
C42 C43 C44 C45 -3.2(3)
C26 C44 C45 C46 3.2(5)
C43 C44 C45 C46 149.1(3)
C26 C44 C45 C62 -144.6(3)
C43 C44 C45 C62 1.3(3)
C44 C45 C46 C64 -157.8(3)
C62 C45 C46 C64 -14.2(4)
C44 C45 C46 C47 -5.6(4)
C62 C45 C46 C47 138.0(3)
C28 C27 C47 C48 8.2(4)
C26 C27 C47 C48 161.7(3)
C28 C27 C47 C46 -145.8(3)
C26 C27 C47 C46 7.7(4)
C45 C46 C47 C48 -154.5(3)
C64 C46 C47 C48 -3.6(4)
C45 C46 C47 C27 0.1(4)
C64 C46 C47 C27 151.0(3)
C27 C47 C48 C49 -11.1(4)
C46 C47 C48 C49 144.2(3)
C27 C47 C48 C66 -155.6(3)
C46 C47 C48 C66 -0.4(4)
C28 C29 C49 C48 12.2(5)
C30 C29 C49 C48 -140.1(3)
C28 C29 C49 C50 156.4(3)
C30 C29 C49 C50 4.1(5)
C47 C48 C49 C29 0.9(5)
C66 C48 C49 C29 149.5(3)
C47 C48 C49 C50 -147.6(3)
C66 C48 C49 C50 1.0(4)
C29 C49 C50 C51 -5.9(5)
C48 C49 C50 C51 142.5(3)
C29 C49 C50 C67 -149.5(3)
C48 C49 C50 C67 -1.1(4)
C49 C50 C51 C31 1.1(5)
C67 C50 C51 C31 140.3(3)
C49 C50 C51 C52 -136.8(4)
C67 C50 C51 C52 2.4(5)
C30 C31 C51 C50 5.3(5)
C32 C31 C51 C50 -140.9(3)
C30 C31 C51 C52 147.9(3)
C32 C31 C51 C52 1.7(4)
C34 C33 C52 C53 -0.9(5)
C32 C33 C52 C53 144.1(3)
C34 C33 C52 C51 -141.5(3)
C32 C33 C52 C51 3.4(4)
C50 C51 C52 C53 -1.8(5)
C31 C51 C52 C53 -143.8(3)
C50 C51 C52 C33 138.8(3)
C31 C51 C52 C33 -3.2(4)
C33 C52 C53 C54 0.9(5)
C51 C52 C53 C54 136.7(3)
C33 C52 C53 C68 -135.6(3)
C51 C52 C53 C68 0.2(5)
C52 C53 C54 C55 0.6(5)
C68 C53 C54 C55 141.5(3)
C52 C53 C54 C70 -142.8(3)
C68 C53 C54 C70 -1.9(4)
C53 C54 C55 C56 -137.5(3)
C70 C54 C55 C56 1.0(5)
C53 C54 C55 C34 -2.0(5)
C70 C54 C55 C34 136.4(4)
C33 C34 C55 C54 2.0(5)
C35 C34 C55 C54 -141.2(3)
C33 C34 C55 C56 142.6(3)
C35 C34 C55 C56 -0.6(4)
C54 C55 C56 C57 -2.3(5)
C34 C55 C56 C57 -143.1(3)
C54 C55 C56 C36 141.3(3)
C34 C55 C56 C36 0.5(4)
C37 C36 C56 C57 -2.8(5)
C35 C36 C56 C57 143.5(3)
C37 C36 C56 C55 -146.6(3)
C35 C36 C56 C55 -0.2(4)
C55 C56 C57 C71 1.1(5)
C36 C56 C57 C71 -138.5(3)
C55 C56 C57 C58 140.8(3)
C36 C56 C57 C58 1.2(5)
C39 C38 C58 C59 -14.5(5)
C37 C38 C58 C59 137.9(3)
C39 C38 C58 C57 -154.9(3)
C37 C38 C58 C57 -2.5(5)
C56 C57 C58 C38 1.4(5)
C71 C57 C58 C38 145.3(3)
C56 C57 C58 C59 -143.7(3)
C71 C57 C58 C59 0.2(4)
C38 C58 C59 C60 1.8(5)
C57 C58 C59 C60 146.9(3)
C38 C58 C59 C72 -144.7(3)
C57 C58 C59 C72 0.5(4)
C41 C40 C60 C59 -154.5(3)
C39 C40 C60 C59 -15.4(4)
C41 C40 C60 C61 -3.9(5)
C39 C40 C60 C61 135.1(3)
C58 C59 C60 C40 13.4(5)
C72 C59 C60 C40 155.6(3)
C58 C59 C60 C61 -137.0(3)
C72 C59 C60 C61 5.3(5)
C40 C60 C61 C62 0.5(5)
C59 C60 C61 C62 150.3(3)
C40 C60 C61 C63 -149.5(3)
C59 C60 C61 C63 0.4(5)
C63 C61 C62 C45 15.3(4)
C60 C61 C62 C45 -135.3(3)
C63 C61 C62 C42 154.9(3)
C60 C61 C62 C42 4.3(5)
C46 C45 C62 C61 -1.3(5)
C44 C45 C62 C61 146.2(3)
C46 C45 C62 C42 -146.5(3)
C44 C45 C62 C42 1.0(3)
C41 C42 C62 C61 -5.7(5)
C43 C42 C62 C61 -147.6(3)
C41 C42 C62 C45 139.0(3)
C43 C42 C62 C45 -3.0(3)
C62 C61 C63 C73 -156.0(3)
C60 C61 C63 C73 -5.5(5)
C62 C61 C63 C64 -13.7(5)
C60 C61 C63 C64 136.8(3)
C45 C46 C64 C65 156.8(3)
C47 C46 C64 C65 5.2(5)
C45 C46 C64 C63 15.8(4)
C47 C46 C64 C63 -135.8(3)
C61 C63 C64 C46 -2.0(5)
C73 C63 C64 C46 145.0(3)
C61 C63 C64 C65 -147.9(3)
C73 C63 C64 C65 -0.9(4)
C46 C64 C65 C66 -2.6(5)
C63 C64 C65 C66 143.2(3)
C46 C64 C65 C74 -146.1(3)
C63 C64 C65 C74 -0.3(4)
C64 C65 C66 C48 -1.5(5)
C74 C65 C66 C48 137.7(3)
C64 C65 C66 C67 -141.0(3)
C74 C65 C66 C67 -1.9(5)
C49 C48 C66 C65 -144.9(3)
C47 C48 C66 C65 3.0(5)
C49 C48 C66 C67 -0.4(4)
C47 C48 C66 C67 147.4(3)
C51 C50 C67 C68 -1.5(5)
C49 C50 C67 C68 142.3(3)
C51 C50 C67 C66 -142.9(3)
C49 C50 C67 C66 0.9(4)
C65 C66 C67 C68 2.4(5)
C48 C66 C67 C68 -142.1(3)
C65 C66 C67 C50 144.2(3)
C48 C66 C67 C50 -0.3(4)
C50 C67 C68 C69 -137.8(4)
C66 C67 C68 C69 -0.8(5)
C50 C67 C68 C53 -0.1(5)
C66 C67 C68 C53 136.8(4)
C52 C53 C68 C67 0.8(5)
C54 C53 C68 C67 -140.3(3)
C52 C53 C68 C69 142.8(3)
C54 C53 C68 C69 1.7(4)
C67 C68 C69 C74 -1.4(5)
C53 C68 C69 C74 -143.5(3)
C67 C68 C69 C70 141.3(3)
C53 C68 C69 C70 -0.9(4)
C74 C69 C70 C71 0.1(5)
C68 C69 C70 C71 -143.3(3)
C74 C69 C70 C54 143.1(3)
C68 C69 C70 C54 -0.3(4)
C55 C54 C70 C71 1.6(5)
C53 C54 C70 C71 144.7(3)
C55 C54 C70 C69 -141.7(3)
C53 C54 C70 C69 1.3(4)
C69 C70 C71 C57 136.5(3)
C54 C70 C71 C57 -2.8(5)
C69 C70 C71 C72 0.4(5)
C54 C70 C71 C72 -138.8(3)
C56 C57 C71 C70 1.5(5)
C58 C57 C71 C70 -141.9(3)
C56 C57 C71 C72 142.6(3)
C58 C57 C71 C72 -0.8(4)
C70 C71 C72 C73 -0.3(5)
C57 C71 C72 C73 -141.0(3)
C70 C71 C72 C59 141.8(3)
C57 C71 C72 C59 1.1(4)
C60 C59 C72 C73 -5.9(5)
C58 C59 C72 C73 140.7(3)
C60 C59 C72 C71 -147.6(3)
C58 C59 C72 C71 -1.0(4)
C71 C72 C73 C74 -0.4(5)
C59 C72 C73 C74 -138.1(4)
C71 C72 C73 C63 138.5(3)
C59 C72 C73 C63 0.8(5)
C61 C63 C73 C72 5.0(5)
C64 C63 C73 C72 -141.5(3)
C61 C63 C73 C74 148.3(3)
C64 C63 C73 C74 1.8(4)
C70 C69 C74 C73 -0.8(5)
C68 C69 C74 C73 137.8(4)
C70 C69 C74 C65 -136.6(3)
C68 C69 C74 C65 1.9(5)
C72 C73 C74 C69 1.0(5)
C63 C73 C74 C69 -141.9(3)
C72 C73 C74 C65 140.8(3)
C63 C73 C74 C65 -2.0(4)
C66 C65 C74 C69 -0.3(5)
C64 C65 C74 C69 142.5(3)
C66 C65 C74 C73 -141.4(3)
C64 C65 C74 C73 1.4(4)
C9 C10 C75 N1 -87.3(3)
C25 C10 C75 N1 148.1(3)
C11 C10 C75 N1 36.8(4)
C9 C10 C75 C76 92.5(4)
C25 C10 C75 C76 -32.2(4)
C11 C10 C75 C76 -143.4(3)
N1 C75 C76 C77 -1.0(5)
C10 C75 C76 C77 179.2(3)
C75 C76 C77 C78 0.5(5)
C76 C77 C78 C79 0.3(5)
C77 C78 C79 N1 -0.8(5)
C77 C78 C79 C80 -176.9(3)
N1 C79 C80 C82 41.6(4)
C78 C79 C80 C82 -142.1(3)
N1 C79 C80 C83 -79.6(4)
C78 C79 C80 C83 96.7(4)
N1 C79 C80 C81 161.4(3)
C78 C79 C80 C81 -22.3(5)
C8 C7 C84 N2 151.9(3)
C24 C7 C84 N2 -82.7(3)
C6 C7 C84 N2 33.9(3)
C8 C7 C84 C85 -26.2(4)
C24 C7 C84 C85 99.2(3)
C6 C7 C84 C85 -144.1(3)
N2 C84 C85 C86 -2.6(5)
C7 C84 C85 C86 175.3(3)
C84 C85 C86 C87 1.3(5)
C85 C86 C87 C88 0.7(5)
C86 C87 C88 N2 -1.5(5)
C86 C87 C88 C89 179.2(3)
N2 C88 C89 C91 61.6(4)
C87 C88 C89 C91 -119.1(4)
N2 C88 C89 C92 -178.5(3)
C87 C88 C89 C92 0.8(5)
N2 C88 C89 C90 -57.1(4)
C87 C88 C89 C90 122.2(4)
C93A C94A C95A C96A 176.2(8)
C99A C94A C95A C96A 0.0
C94A C95A C96A C97A 0.0
C95A C96A C97A C98A 0.0
C96A C97A C98A C99A 0.0
C97A C98A C99A C94A 0.0
C93A C94A C99A C98A -177.1(6)
C95A C94A C99A C98A 0.0
C76 C75 N1 C79 0.6(5)
C10 C75 N1 C79 -179.7(3)
C78 C79 N1 C75 0.3(5)
C80 C79 N1 C75 176.7(3)
C85 C84 N2 C88 1.7(4)
C7 C84 N2 C88 -176.3(3)
C87 C88 N2 C84 0.4(4)
C89 C88 N2 C84 179.7(3)
C97B C96B C95B C94B 0.0
C96B C95B C94B C93B -176(2)
C96B C95B C94B C99B 0.0
C93B C94B C99B C98B 177.1(18)
C95B C94B C99B C98B 0.0
C94B C99B C98B C97B 0.0
C99B C98B C97B C96B 0.0
C95B C96B C97B C98B 0.0
